data_7135181
loop_
_publ_author_name
'Valerio, Leyla R.'
'Patra, Kamaless'
'Shiels, Dominic'
'Brennessel, William W.'
'Matson, Ellen M.'

_publ_section_title
;
 Synthesis and characterization of a low-valent uranium complex supported
 by a redox-active molybdenum oxide metalloligand.
;
_journal_name_full 'Chemical communications (Cambridge, England)'
_journal_paper_doi 10.1039/d5cc05531h
_journal_year 2025
_chemical_formula_moiety 'C40 H60 Mo2 O4 U'
_chemical_formula_sum 'C40 H60 Mo2 O4 U'
_chemical_formula_weight 1034.79
_space_group_crystal_system monoclinic
_space_group_IT_number 15
_space_group_name_Hall '-C 2yc'
_space_group_name_H-M_alt 'C 1 2/c 1'
_atom_sites_solution_hydrogens geom
_atom_sites_solution_primary dual
_atom_sites_solution_secondary difmap
_audit_creation_date 2024-10-31
_audit_creation_method
;
Olex2 1.5-ac6-015
(compiled 2023.12.04 svn.r209d9fb2 for Rigaku Oxford Diffraction, GUI svn.r6873)
;
_audit_update_record
;
2025-09-18 deposited with the CCDC.	2025-11-05 downloaded from the CCDC.
;
_cell_angle_alpha 90
_cell_angle_beta 95.8750(10)
_cell_angle_gamma 90
_cell_formula_units_Z 4
_cell_length_a 16.2375(2)
_cell_length_b 13.63680(10)
_cell_length_c 17.8447(2)
_cell_measurement_reflns_used 22080
_cell_measurement_temperature 173.00(10)
_cell_measurement_theta_max 79.7180
_cell_measurement_theta_min 4.2400
_cell_volume 3930.55(7)
_computing_cell_refinement 'CrysAlisPro 1.171.43.118a (Rigaku OD, 2024)'
_computing_data_collection 'CrysAlisPro system (CCD 43.118a 64-bit (release 27-03-2024))'
_computing_data_reduction 'CrysAlisPro 1.171.43.118a (Rigaku OD, 2024)'
_computing_molecular_graphics 'Olex2 1.5-ac6-015 (Dolomanov et al., 2009)'
_computing_publication_material 'Olex2 1.5-ac6-015 (Dolomanov et al., 2009)'
_computing_structure_refinement 'SHELXL 2019/3 (Sheldrick, 2015b)'
_computing_structure_solution 'SHELXT 2018/2 (Sheldrick, 2015a)'
_diffrn_ambient_environment N~2~
_diffrn_ambient_temperature 173.00(10)
_diffrn_detector 'Hybrid Pixel Array Detector'
_diffrn_detector_area_resol_mean 10.0000
_diffrn_detector_type HyPix
_diffrn_measured_fraction_theta_full 0.999
_diffrn_measured_fraction_theta_max 0.982
_diffrn_measurement_details
;
List of Runs (angles in degrees, time in seconds):

  # Type    Start    End  Width  t~exp~   \w     \q     \k     \f   Frames
#--------------------------------------------------------------------------
  1  \w    -85.00 -12.00   0.50    0.72    --  -47.26 124.00 116.00  146
  2  \w   -120.00 -58.00   0.50    0.72    --  -47.26-147.00-127.00  124
  3  \w     46.00 107.00   0.50    0.72    --   47.26-147.00-127.00  122
  4  \w     34.00  92.00   0.50    0.72    --   47.26-124.00  37.00  116
  5  \w   -161.00 -74.00   0.50    2.90    --  -91.75-124.00  37.00  174
  6  \w     96.00 178.00   0.50    2.90    --  113.25 124.00 116.00  164
  7  \w     80.00 168.00   0.50    2.90    --  113.25 147.00 -78.00  176
  8  \w     46.00 127.00   0.50    2.90    --  113.25-147.00-127.00  162
  9  \w     44.00 110.00   0.50    2.90    --  113.25-124.00  37.00  132
 10  \w    -14.00  28.00   0.50    0.72    --  -47.26  19.00  90.00   84
 11  \w    -14.00  28.00   0.50    0.72    --  -47.26  19.00 -30.00   84
 12  \w    -14.00  28.00   0.50    0.72    --  -47.26  19.00  60.00   84
 13  \w    -14.00  28.00   0.50    0.72    --  -47.26  19.00  30.00   84
 14  \w    -14.00  28.00   0.50    0.72    --  -47.26  19.00 120.00   84
 15  \w    -30.00  26.00   0.50    0.72    --  -47.26  38.00-120.00  112
 16  \w    -58.00 -19.00   0.50    2.90    --  -91.75  61.00 -30.00   78
 17  \w     42.00 106.00   0.50    2.90    --  113.25 -94.00  60.00  128
 18  \w     42.00 106.00   0.50    2.90    --  113.25 -94.00 120.00  128
 19  \w     42.00 106.00   0.50    2.90    --  113.25 -94.00  90.00  128
 20  \w    101.00 178.00   0.50    2.90    --  113.25  45.00  30.00  154
 21  \w    101.00 178.00   0.50    2.90    --  113.25  30.00 120.00  154
 22  \w     42.00 118.00   0.50    2.90    --  113.25 -77.00  60.00  152
 23  \w     42.00  84.00   0.50    2.90    --  113.25 -61.00  90.00   84
 24  \w     91.00 178.00   0.50    2.90    --  113.25  77.00-180.00  174
 25  \w     44.00 111.00   0.50    2.90    --  113.25-125.00-180.00  134
 26  \w     42.00 118.00   0.50    2.90    --  113.25 -77.00  60.00  152
 27  \w     42.00 106.00   0.50    2.90    --  113.25 -94.00   0.00  128
 28  \w    101.00 178.00   0.50    2.90    --  113.25  45.00 -90.00  154
 29  \w     42.00  84.00   0.50    2.90    --  113.25 -61.00   0.00   84
 30  \w     42.00 106.00   0.50    2.90    --  113.25 -94.00  30.00  128
 31  \w     42.00 106.00   0.50    2.90    --  113.25 -94.00  90.00  128
 32  \w     91.00 178.00   0.50    2.90    --  113.25  77.00-180.00  174
 33  \w     97.00 178.00   0.50    2.90    --  113.25  61.00-150.00  162
 34  \w     42.00 106.00   0.50    2.90    --  113.25 -94.00 120.00  128
 35  \w     44.00 111.00   0.50    2.90    --  113.25-125.00  30.00  134
 36  \w     97.00 178.00   0.50    2.90    --  113.25  61.00-150.00  162
 37  \w     25.00 120.00   0.50    0.72    --   47.26  77.00  90.00  190
 38  \w     25.00 120.00   0.50    0.72    --   47.26  77.00   0.00  190
;
_diffrn_measurement_device 'four-circle diffractometer'
_diffrn_measurement_device_type 'XtaLAB Synergy, Dualflex, HyPix'
_diffrn_measurement_method '\w scans'
_diffrn_orient_matrix_type 'CrysAlisPro convention (1999,Acta A55,543-557)'
_diffrn_orient_matrix_UB_11 -0.0871627000
_diffrn_orient_matrix_UB_12 0.0253619000
_diffrn_orient_matrix_UB_13 -0.0373605000
_diffrn_orient_matrix_UB_21 0.0229869000
_diffrn_orient_matrix_UB_22 0.1096452000
_diffrn_orient_matrix_UB_23 0.0014936000
_diffrn_orient_matrix_UB_31 0.0312079000
_diffrn_orient_matrix_UB_32 -0.0099016000
_diffrn_orient_matrix_UB_33 -0.0783014000
_diffrn_radiation_monochromator mirror
_diffrn_radiation_probe x-ray
_diffrn_radiation_type 'Cu K\a'
_diffrn_radiation_wavelength 1.54184
_diffrn_reflns_av_R_equivalents 0.0357
_diffrn_reflns_av_unetI/netI 0.0200
_diffrn_reflns_Laue_measured_fraction_full 0.999
_diffrn_reflns_Laue_measured_fraction_max 0.982
_diffrn_reflns_limit_h_max 20
_diffrn_reflns_limit_h_min -20
_diffrn_reflns_limit_k_max 17
_diffrn_reflns_limit_k_min -17
_diffrn_reflns_limit_l_max 18
_diffrn_reflns_limit_l_min -22
_diffrn_reflns_number 32741
_diffrn_reflns_point_group_measured_fraction_full 0.999
_diffrn_reflns_point_group_measured_fraction_max 0.982
_diffrn_reflns_theta_full 74.504
_diffrn_reflns_theta_max 80.183
_diffrn_reflns_theta_min 4.243
_diffrn_source 'micro-focus sealed X-ray tube'
_diffrn_source_type 'PhotonJet (Cu) X-ray Source'
_exptl_absorpt_coefficient_mu 16.899
_exptl_absorpt_correction_T_max 1.00000
_exptl_absorpt_correction_T_min 0.32656
_exptl_absorpt_correction_type multi-scan
_exptl_absorpt_process_details
;
CrysAlisPro 1.171.43.118a (Rigaku Oxford Diffraction, 2024)
Empirical absorption correction using spherical harmonics,
implemented in SCALE3 ABSPACK scaling algorithm.
;
_exptl_crystal_colour brown
_exptl_crystal_colour_primary brown
_exptl_crystal_density_diffrn 1.749
_exptl_crystal_description block
_exptl_crystal_F_000 2032
_exptl_crystal_size_max 0.132
_exptl_crystal_size_mid 0.071
_exptl_crystal_size_min 0.015
_refine_diff_density_max 3.808
_refine_diff_density_min -1.389
_refine_diff_density_rms 0.117
_refine_ls_extinction_method none
_refine_ls_goodness_of_fit_ref 1.036
_refine_ls_hydrogen_treatment constr
_refine_ls_matrix_type full
_refine_ls_number_parameters 319
_refine_ls_number_reflns 4238
_refine_ls_number_restraints 249
_refine_ls_restrained_S_all 1.023
_refine_ls_R_factor_all 0.0323
_refine_ls_R_factor_gt 0.0317
_refine_ls_shift/su_max 0.001
_refine_ls_shift/su_mean 0.000
_refine_ls_structure_factor_coef Fsqd
_refine_ls_weighting_details 'w=1/[\s^2^(Fo^2^)+(0.0210P)^2^+38.5113P] where P=(Fo^2^+2Fc^2^)/3'
_refine_ls_weighting_scheme calc
_refine_ls_wR_factor_gt 0.0716
_refine_ls_wR_factor_ref 0.0719
_reflns_Friedel_coverage 0.000
_reflns_number_gt 4145
_reflns_number_total 4238
_reflns_threshold_expression 'I > 2\s(I)'
_cod_data_source_file d5cc05531h2.cif
_cod_data_source_block matkp29
_cod_database_code 7135181
_shelx_shelxl_version_number 2019/3
_shelx_space_group_comment
;
The symmetry employed for this shelxl refinement is uniquely defined
by the following loop, which should always be used as a source of
symmetry information in preference to the above space-group names.
They are only intended as comments.
;
_shelx_estimated_absorpt_t_max 0.786
_shelx_estimated_absorpt_t_min 0.214
_olex2_refinement_description
;
1. Fixed Uiso
 At 1.5 times of:
  All C(H,H,H) groups
2. Uiso/Uaniso restraints and constraints
All non-hydrogen atoms have similar U: within 1.4A with sigma of 0.02 and sigma
for terminal atoms of 0.04 within 1.4A
All non-hydrogen atoms have similar U: within 0.4A with sigma of 0.002 and
sigma for terminal atoms of 0.004 within 0.4A
3. Rigid body (RIGU) restrains
 C11A, C12A, C13A, C14A, C15A, C16A, C17A, C18A, C19A, C20A
 with sigma for 1-2 distances of 0.002 and sigma for 1-3 distances of 0.002
4. Same fragment restrains
{C12, C13, C14, C15, C11} sigma for 1-2: 0.02, 1-3: 0.04
as in
{C11, C12, C13, C14, C15}
{C11, C12, C13, C14, C15} sigma for 1-2: 0.02, 1-3: 0.04
as in
{C11A, C12A, C13A, C14A, C15A}
{C16, C17, C18, C19, C20} sigma for 1-2: 0.02, 1-3: 0.04
as in
{C16A, C17A, C18A, C19A, C20A}
{C17, C18, C19, C20, C16} sigma for 1-2: 0.02, 1-3: 0.04
as in
{C16, C17, C18, C19, C20}
5. Others
 Sof(C11A)=Sof(C12A)=Sof(C13A)=Sof(C14A)=Sof(C15A)=Sof(C16A)=Sof(H16D)=
 Sof(H16E)=Sof(H16F)=Sof(C17A)=Sof(H17D)=Sof(H17E)=Sof(H17F)=Sof(C18A)=
 Sof(H18D)=Sof(H18E)=Sof(H18F)=Sof(C19A)=Sof(H19D)=Sof(H19E)=Sof(H19F)=
 Sof(C20A)=Sof(H20D)=Sof(H20E)=Sof(H20F)=1-FVAR(1)
 Sof(C11)=Sof(C12)=Sof(C13)=Sof(C14)=Sof(C15)=Sof(C16)=Sof(H16A)=Sof(H16B)=
 Sof(H16C)=Sof(C17)=Sof(H17A)=Sof(H17B)=Sof(H17C)=Sof(C18)=Sof(H18A)=Sof(H18B)=
 Sof(H18C)=Sof(C19)=Sof(H19A)=Sof(H19B)=Sof(H19C)=Sof(C20)=Sof(H20A)=Sof(H20B)=
 Sof(H20C)=FVAR(1)
6.a Idealised Me refined as rotating group:
 C6(H6A,H6B,H6C), C7(H7A,H7B,H7C), C8(H8A,H8B,H8C), C9(H9A,H9B,H9C), C10(H10A,
 H10B,H10C), C16(H16A,H16B,H16C), C17(H17A,H17B,H17C), C18(H18A,H18B,H18C),
 C19(H19A,H19B,H19C), C20(H20A,H20B,H20C), C16A(H16D,H16E,H16F), C17A(H17D,H17E,
 H17F), C18A(H18D,H18E,H18F), C19A(H19D,H19E,H19F), C20A(H20D,H20E,H20F)
;
_olex2_submission_original_sample_id matkp29
_olex2_submission_special_instructions 'No special instructions were received'
_oxdiff_exptl_absorpt_empirical_details
;
Empirical correction (ABSPACK) includes:
- Absorption correction using spherical harmonics
- Frame scaling
;
_oxdiff_exptl_absorpt_empirical_full_max 2.165
_oxdiff_exptl_absorpt_empirical_full_min 0.632

loop_
_space_group_symop_operation_xyz
'x, y, z'
'-x, y, -z+1/2'
'x+1/2, y+1/2, z'
'-x+1/2, y+1/2, -z+1/2'
'-x, -y, -z'
'x, -y, z-1/2'
'-x+1/2, -y+1/2, -z'
'x+1/2, -y+1/2, z-1/2'

loop_
_atom_site_label
_atom_site_type_symbol
_atom_site_fract_x
_atom_site_fract_y
_atom_site_fract_z
_atom_site_U_iso_or_equiv
_atom_site_adp_type
_atom_site_occupancy
_atom_site_site_symmetry_order
_atom_site_calc_flag
_atom_site_refinement_flags_posn
_atom_site_refinement_flags_adp
_atom_site_refinement_flags_occupancy
_atom_site_disorder_assembly
_atom_site_disorder_group
U1 U 0.500000 0.41097(2) 0.750000 0.03612(7) Uani 1 2 d S T P . .
Mo1 Mo 0.50824(2) 0.16777(3) 0.68230(2) 0.03774(10) Uani 1 1 d . . . . .
O1 O 0.5195(2) 0.3058(3) 0.6668(2) 0.0473(8) Uani 1 1 d . . . . .
O2 O 0.4075(2) 0.1570(3) 0.7291(2) 0.0459(8) Uani 1 1 d . . . . .
C1 C 0.6691(3) 0.4299(4) 0.7476(4) 0.0511(13) Uani 1 1 d . . . . .
C2 C 0.6386(3) 0.5257(4) 0.7294(3) 0.0472(12) Uani 1 1 d . . . . .
C3 C 0.6099(3) 0.5655(4) 0.7944(3) 0.0453(11) Uani 1 1 d . . . . .
C4 C 0.6195(4) 0.4948(4) 0.8519(3) 0.0522(13) Uani 1 1 d . . . . .
C5 C 0.6571(4) 0.4119(4) 0.8235(4) 0.0532(14) Uani 1 1 d . . . . .
C6 C 0.7100(4) 0.3618(6) 0.6971(5) 0.084(3) Uani 1 1 d . . . . .
H6A H 0.697904 0.293800 0.710010 0.126 Uiso 1 1 calc R U . . .
H6B H 0.769993 0.372441 0.703560 0.126 Uiso 1 1 calc R U . . .
H6C H 0.688880 0.374439 0.644528 0.126 Uiso 1 1 calc R U . . .
C7 C 0.6437(5) 0.5774(6) 0.6554(4) 0.077(2) Uani 1 1 d . . . . .
H7A H 0.636210 0.529650 0.614157 0.116 Uiso 1 1 calc R U . . .
H7B H 0.697972 0.608768 0.655431 0.116 Uiso 1 1 calc R U . . .
H7C H 0.600163 0.627302 0.648339 0.116 Uiso 1 1 calc R U . . .
C8 C 0.5880(4) 0.6713(4) 0.8069(5) 0.0682(18) Uani 1 1 d . . . . .
H8A H 0.576492 0.704274 0.758190 0.102 Uiso 1 1 calc R U . . .
H8B H 0.634397 0.703927 0.836353 0.102 Uiso 1 1 calc R U . . .
H8C H 0.538796 0.674495 0.834432 0.102 Uiso 1 1 calc R U . . .
C9 C 0.5993(5) 0.5090(6) 0.9316(4) 0.078(2) Uani 1 1 d . . . . .
H9A H 0.555584 0.558397 0.932604 0.117 Uiso 1 1 calc R U . . .
H9B H 0.648885 0.531019 0.963038 0.117 Uiso 1 1 calc R U . . .
H9C H 0.580198 0.446743 0.951206 0.117 Uiso 1 1 calc R U . . .
C10 C 0.6879(5) 0.3249(5) 0.8698(5) 0.083(3) Uani 1 1 d . . . . .
H10A H 0.644822 0.303002 0.900647 0.124 Uiso 1 1 calc R U . . .
H10B H 0.737602 0.343218 0.902547 0.124 Uiso 1 1 calc R U . . .
H10C H 0.701263 0.271543 0.836228 0.124 Uiso 1 1 calc R U . . .
C11 C 0.5357(8) 0.1509(7) 0.5533(5) 0.058(3) Uani 0.719(8) 1 d D U P A 1
C12 C 0.4567(6) 0.1093(8) 0.5605(7) 0.057(3) Uani 0.719(8) 1 d D U P A 1
C13 C 0.4687(6) 0.0270(6) 0.6066(6) 0.057(2) Uani 0.719(8) 1 d D U P A 1
C14 C 0.5532(6) 0.0196(7) 0.6305(6) 0.055(2) Uani 0.719(8) 1 d D U P A 1
C15 C 0.5958(6) 0.0968(10) 0.5994(10) 0.055(3) Uani 0.719(8) 1 d D U P A 1
C16 C 0.5574(13) 0.2391(8) 0.5106(6) 0.121(7) Uani 0.719(8) 1 d . . P A 1
H16A H 0.538163 0.298030 0.534908 0.181 Uiso 0.719(8) 1 calc R U P A 1
H16B H 0.530756 0.235047 0.458844 0.181 Uiso 0.719(8) 1 calc R U P A 1
H16C H 0.617589 0.242276 0.509766 0.181 Uiso 0.719(8) 1 calc R U P A 1
C17 C 0.3782(10) 0.1416(15) 0.5140(9) 0.140(8) Uani 0.719(8) 1 d . U P A 1
H17A H 0.332038 0.140769 0.545336 0.210 Uiso 0.719(8) 1 calc R U P A 1
H17B H 0.366166 0.096747 0.471335 0.210 Uiso 0.719(8) 1 calc R U P A 1
H17C H 0.385485 0.208198 0.495113 0.210 Uiso 0.719(8) 1 calc R U P A 1
C18 C 0.3933(8) -0.0347(11) 0.6174(10) 0.116(6) Uani 0.719(8) 1 d . U P A 1
H18A H 0.411067 -0.099298 0.636969 0.174 Uiso 0.719(8) 1 calc R U P A 1
H18B H 0.359720 -0.042529 0.568936 0.174 Uiso 0.719(8) 1 calc R U P A 1
H18C H 0.360453 -0.002215 0.653225 0.174 Uiso 0.719(8) 1 calc R U P A 1
C19 C 0.5843(11) -0.0662(8) 0.6784(8) 0.108(5) Uani 0.719(8) 1 d . . P A 1
H19A H 0.634513 -0.047132 0.710307 0.162 Uiso 0.719(8) 1 calc R U P A 1
H19B H 0.597091 -0.120875 0.645833 0.162 Uiso 0.719(8) 1 calc R U P A 1
H19C H 0.541694 -0.086609 0.710263 0.162 Uiso 0.719(8) 1 calc R U P A 1
C20 C 0.6879(6) 0.1022(10) 0.6154(7) 0.088(4) Uani 0.719(8) 1 d . . P A 1
H20A H 0.707869 0.163504 0.595014 0.132 Uiso 0.719(8) 1 calc R U P A 1
H20B H 0.713118 0.046416 0.591787 0.132 Uiso 0.719(8) 1 calc R U P A 1
H20C H 0.703075 0.100292 0.670002 0.132 Uiso 0.719(8) 1 calc R U P A 1
C11A C 0.5757(14) 0.1527(19) 0.5623(18) 0.048(4) Uani 0.281(8) 1 d D U P A 2
C12A C 0.4898(15) 0.1566(18) 0.5408(13) 0.046(4) Uani 0.281(8) 1 d D U P A 2
C13A C 0.4550(13) 0.076(2) 0.5744(19) 0.051(4) Uani 0.281(8) 1 d D U P A 2
C14A C 0.517(2) 0.0235(17) 0.6189(15) 0.056(4) Uani 0.281(8) 1 d D U P A 2
C15A C 0.5922(16) 0.071(3) 0.609(3) 0.054(4) Uani 0.281(8) 1 d D U P A 2
C16A C 0.649(2) 0.210(3) 0.5443(19) 0.093(8) Uani 0.281(8) 1 d . . P A 2
H16D H 0.662920 0.192825 0.493873 0.140 Uiso 0.281(8) 1 calc R U P A 2
H16E H 0.696197 0.195663 0.581416 0.140 Uiso 0.281(8) 1 calc R U P A 2
H16F H 0.636264 0.280504 0.545898 0.140 Uiso 0.281(8) 1 calc R U P A 2
C17A C 0.455(2) 0.239(2) 0.4901(14) 0.090(8) Uani 0.281(8) 1 d . . P A 2
H17D H 0.474615 0.302453 0.511862 0.135 Uiso 0.281(8) 1 calc R U P A 2
H17E H 0.394829 0.237456 0.485455 0.135 Uiso 0.281(8) 1 calc R U P A 2
H17F H 0.474785 0.232098 0.440100 0.135 Uiso 0.281(8) 1 calc R U P A 2
C18A C 0.3606(18) 0.074(3) 0.5602(17) 0.089(8) Uani 0.281(8) 1 d . U P A 2
H18D H 0.337028 0.057580 0.606995 0.133 Uiso 0.281(8) 1 calc R U P A 2
H18E H 0.343490 0.024943 0.521653 0.133 Uiso 0.281(8) 1 calc R U P A 2
H18F H 0.340616 0.138873 0.542732 0.133 Uiso 0.281(8) 1 calc R U P A 2
C19A C 0.466(2) -0.0647(19) 0.6514(16) 0.085(7) Uani 0.281(8) 1 d . U P A 2
H19D H 0.503884 -0.104122 0.685916 0.128 Uiso 0.281(8) 1 calc R U P A 2
H19E H 0.442793 -0.105993 0.609637 0.128 Uiso 0.281(8) 1 calc R U P A 2
H19F H 0.421873 -0.038275 0.678442 0.128 Uiso 0.281(8) 1 calc R U P A 2
C20A C 0.657(2) 0.004(3) 0.6575(18) 0.095(8) Uani 0.281(8) 1 d . . P A 2
H20D H 0.706075 0.043425 0.674735 0.143 Uiso 0.281(8) 1 calc R U P A 2
H20E H 0.673620 -0.050479 0.626656 0.143 Uiso 0.281(8) 1 calc R U P A 2
H20F H 0.632261 -0.021538 0.701239 0.143 Uiso 0.281(8) 1 calc R U P A 2

loop_
_atom_site_aniso_label
_atom_site_aniso_U_11
_atom_site_aniso_U_22
_atom_site_aniso_U_33
_atom_site_aniso_U_23
_atom_site_aniso_U_13
_atom_site_aniso_U_12
U1 0.03280(12) 0.03397(12) 0.04116(13) 0.000 0.00165(8) 0.000
Mo1 0.0369(2) 0.0384(2) 0.0365(2) -0.00203(14) -0.00352(15) 0.00693(14)
O1 0.061(2) 0.0407(19) 0.0414(19) -0.0067(15) 0.0088(16) -0.0065(16)
O2 0.0377(18) 0.054(2) 0.0438(19) 0.0021(16) -0.0067(14) -0.0072(15)
C1 0.031(2) 0.051(3) 0.071(4) -0.022(3) 0.004(2) -0.007(2)
C2 0.043(3) 0.052(3) 0.047(3) 0.000(2) 0.008(2) -0.013(2)
C3 0.044(3) 0.039(3) 0.054(3) -0.006(2) 0.006(2) -0.011(2)
C4 0.057(3) 0.053(3) 0.046(3) -0.007(2) 0.001(2) -0.017(3)
C5 0.044(3) 0.045(3) 0.067(4) 0.003(3) -0.013(3) -0.011(2)
C6 0.042(3) 0.087(5) 0.126(7) -0.055(5) 0.023(4) -0.012(3)
C7 0.079(5) 0.095(6) 0.059(4) 0.012(4) 0.019(4) -0.023(4)
C8 0.066(4) 0.045(3) 0.094(5) -0.015(3) 0.011(4) -0.009(3)
C9 0.097(5) 0.091(5) 0.046(3) -0.009(4) 0.010(3) -0.032(4)
C10 0.061(4) 0.058(4) 0.118(6) 0.019(4) -0.043(4) -0.014(3)
C11 0.095(8) 0.047(4) 0.032(5) -0.007(3) 0.011(7) 0.006(7)
C12 0.056(5) 0.052(7) 0.057(7) -0.024(5) -0.019(4) 0.021(4)
C13 0.063(5) 0.042(4) 0.069(6) -0.019(4) 0.011(4) 0.008(4)
C14 0.057(5) 0.046(4) 0.059(5) -0.012(4) -0.003(4) 0.022(4)
C15 0.049(4) 0.069(10) 0.047(7) -0.024(6) 0.002(4) 0.011(4)
C16 0.27(2) 0.057(6) 0.043(5) 0.004(4) 0.051(9) 0.018(9)
C17 0.118(11) 0.184(17) 0.104(11) -0.091(11) -0.061(9) 0.095(11)
C18 0.079(8) 0.103(10) 0.173(14) -0.084(10) 0.042(9) -0.033(7)
C19 0.170(15) 0.059(6) 0.102(9) 0.018(6) 0.049(9) 0.059(8)
C20 0.047(5) 0.128(10) 0.090(8) -0.064(8) 0.012(5) -0.005(6)
C11A 0.058(7) 0.043(7) 0.045(9) -0.019(6) 0.011(7) 0.007(6)
C12A 0.061(7) 0.047(7) 0.031(8) -0.010(5) 0.008(7) 0.014(6)
C13A 0.059(6) 0.052(10) 0.042(9) -0.014(7) 0.000(6) -0.001(6)
C14A 0.073(7) 0.040(7) 0.053(9) -0.008(6) 0.000(8) 0.006(7)
C15A 0.061(6) 0.049(10) 0.050(9) -0.017(7) -0.002(7) 0.013(6)
C16A 0.100(12) 0.103(16) 0.085(19) -0.039(12) 0.045(13) -0.041(13)
C17A 0.138(19) 0.092(15) 0.041(11) 0.014(10) 0.016(13) 0.061(15)
C18A 0.059(6) 0.15(2) 0.059(15) -0.037(13) -0.007(8) -0.015(9)
C19A 0.141(18) 0.049(10) 0.066(14) -0.012(8) 0.014(14) -0.025(11)
C20A 0.092(11) 0.10(2) 0.089(17) -0.015(13) -0.015(14) 0.054(14)

loop_
_atom_type_symbol
_atom_type_description
_atom_type_scat_dispersion_real
_atom_type_scat_dispersion_imag
_atom_type_scat_source
C C 0.0181 0.0091 'International Tables Vol C Tables 4.2.6.8 and 6.1.1.4'
H H 0.0000 0.0000 'International Tables Vol C Tables 4.2.6.8 and 6.1.1.4'
O O 0.0492 0.0322 'International Tables Vol C Tables 4.2.6.8 and 6.1.1.4'
Mo Mo -0.0483 2.7339 'International Tables Vol C Tables 4.2.6.8 and 6.1.1.4'
U U -4.3638 13.4090 'International Tables Vol C Tables 4.2.6.8 and 6.1.1.4'

loop_
_geom_angle_atom_site_label_1
_geom_angle_atom_site_label_2
_geom_angle_atom_site_label_3
_geom_angle
_geom_angle_site_symmetry_1
_geom_angle_site_symmetry_3
_geom_angle_publ_flag
O1 U1 O1 94.4(2) 2_656 . ?
O1 U1 C1 80.32(15) . . ?
O1 U1 C1 80.32(15) 2_656 2_656 ?
O1 U1 C1 107.16(18) 2_656 . ?
O1 U1 C1 107.16(18) . 2_656 ?
O1 U1 C2 96.15(15) . . ?
O1 U1 C2 130.78(16) . 2_656 ?
O1 U1 C2 96.15(15) 2_656 2_656 ?
O1 U1 C2 130.79(16) 2_656 . ?
O1 U1 C3 116.47(16) 2_656 . ?
O1 U1 C3 124.68(15) 2_656 2_656 ?
O1 U1 C3 116.47(16) . 2_656 ?
O1 U1 C3 124.68(15) . . ?
O1 U1 C4 126.69(17) 2_656 2_656 ?
O1 U1 C4 126.69(17) . . ?
O1 U1 C4 87.93(16) 2_656 . ?
O1 U1 C4 87.93(16) . 2_656 ?
O1 U1 C5 82.30(17) 2_656 . ?
O1 U1 C5 98.08(17) . . ?
O1 U1 C5 82.30(17) . 2_656 ?
O1 U1 C5 98.08(18) 2_656 2_656 ?
C1 U1 C1 169.3(2) . 2_656 ?
C1 U1 C2 29.66(17) 2_656 2_656 ?
C1 U1 C2 139.85(17) . 2_656 ?
C1 U1 C2 139.85(17) 2_656 . ?
C1 U1 C2 29.66(17) . . ?
C1 U1 C3 48.22(16) 2_656 2_656 ?
C1 U1 C3 121.78(18) . 2_656 ?
C1 U1 C3 48.22(16) . . ?
C1 U1 C3 121.78(17) 2_656 . ?
C1 U1 C4 125.61(19) . 2_656 ?
C1 U1 C4 125.62(19) 2_656 . ?
C1 U1 C4 48.73(17) 2_656 2_656 ?
C1 U1 C4 48.73(17) . . ?
C2 U1 C2 111.9(2) . 2_656 ?
C2 U1 C3 92.25(17) 2_656 . ?
C2 U1 C3 28.93(16) 2_656 2_656 ?
C2 U1 C3 92.25(17) . 2_656 ?
C2 U1 C3 28.93(16) . . ?
C3 U1 C3 83.4(2) . 2_656 ?
C4 U1 C2 48.36(16) 2_656 2_656 ?
C4 U1 C2 101.65(18) . 2_656 ?
C4 U1 C2 48.36(16) . . ?
C4 U1 C2 101.65(18) 2_656 . ?
C4 U1 C3 29.10(17) . . ?
C4 U1 C3 104.87(18) . 2_656 ?
C4 U1 C3 104.87(18) 2_656 . ?
C4 U1 C3 29.10(17) 2_656 2_656 ?
C4 U1 C4 131.2(3) 2_656 . ?
C5 U1 C1 29.66(19) . . ?
C5 U1 C1 29.65(19) 2_656 2_656 ?
C5 U1 C1 150.24(19) . 2_656 ?
C5 U1 C1 150.24(19) 2_656 . ?
C5 U1 C2 130.93(18) . 2_656 ?
C5 U1 C2 48.66(17) . . ?
C5 U1 C2 48.66(17) 2_656 2_656 ?
C5 U1 C2 130.93(18) 2_656 . ?
C5 U1 C3 48.14(16) 2_656 2_656 ?
C5 U1 C3 131.31(17) 2_656 . ?
C5 U1 C3 131.31(17) . 2_656 ?
C5 U1 C3 48.14(16) . . ?
C5 U1 C4 29.49(18) 2_656 2_656 ?
C5 U1 C4 29.49(18) . . ?
C5 U1 C4 150.05(18) . 2_656 ?
C5 U1 C4 150.05(18) 2_656 . ?
C5 U1 C5 179.4(2) 2_656 . ?
O1 Mo1 Mo1 99.44(10) . 2_656 ?
O1 Mo1 O2 103.71(16) . . ?
O1 Mo1 O2 96.90(16) . 2_656 ?
O1 Mo1 C11 85.7(2) . . ?
O1 Mo1 C12 103.1(3) . . ?
O1 Mo1 C13 136.9(3) . . ?
O1 Mo1 C14 138.1(3) . . ?
O1 Mo1 C15 103.9(3) . . ?
O1 Mo1 C13A 115.6(7) . . ?
O1 Mo1 C14A 139.9(6) . . ?
O1 Mo1 C15A 113.5(8) . . ?
O2 Mo1 Mo1 52.26(10) . 2_656 ?
O2 Mo1 Mo1 49.73(11) 2_656 2_656 ?
O2 Mo1 O2 101.33(13) . 2_656 ?
O2 Mo1 C11 125.1(3) 2_656 . ?
O2 Mo1 C11 131.4(3) . . ?
O2 Mo1 C12 97.8(3) . . ?
O2 Mo1 C12 148.1(2) 2_656 . ?
O2 Mo1 C13 120.8(3) 2_656 . ?
O2 Mo1 C13 89.6(2) . . ?
O2 Mo1 C14 91.9(3) 2_656 . ?
O2 Mo1 C14 114.6(3) . . ?
O2 Mo1 C15 93.3(3) 2_656 . ?
O2 Mo1 C15 146.8(3) . . ?
O2 Mo1 C13A 93.2(6) . . ?
O2 Mo1 C13A 140.0(7) 2_656 . ?
O2 Mo1 C14A 104.9(7) 2_656 . ?
O2 Mo1 C14A 104.4(8) . . ?
O2 Mo1 C15A 90.5(9) 2_656 . ?
O2 Mo1 C15A 139.2(8) . . ?
C11 Mo1 Mo1 172.9(3) . 2_656 ?
C12 Mo1 Mo1 146.3(3) . 2_656 ?
C12 Mo1 C11 34.5(3) . . ?
C12 Mo1 C13 33.9(3) . . ?
C13 Mo1 Mo1 120.3(2) . 2_656 ?
C13 Mo1 C11 56.5(3) . . ?
C14 Mo1 Mo1 116.9(2) . 2_656 ?
C14 Mo1 C11 56.6(3) . . ?
C14 Mo1 C12 56.8(3) . . ?
C14 Mo1 C13 34.1(2) . . ?
C15 Mo1 Mo1 138.5(3) . 2_656 ?
C15 Mo1 C11 34.6(3) . . ?
C15 Mo1 C12 58.0(4) . . ?
C15 Mo1 C13 57.5(4) . . ?
C15 Mo1 C14 34.6(3) . . ?
C13A Mo1 C15A 56.3(9) . . ?
C14A Mo1 C13A 35.1(5) . . ?
C14A Mo1 C15A 35.0(6) . . ?
Mo1 O1 U1 122.87(18) . . ?
Mo1 O2 Mo1 78.01(13) . 2_656 ?
C2 C1 U1 76.4(3) . . ?
C2 C1 C6 126.7(7) . . ?
C5 C1 U1 74.5(3) . . ?
C5 C1 C2 107.4(5) . . ?
C5 C1 C6 125.8(7) . . ?
C6 C1 U1 117.0(4) . . ?
C1 C2 U1 73.9(3) . . ?
C1 C2 C7 125.5(6) . . ?
C3 C2 U1 76.6(3) . . ?
C3 C2 C1 107.7(5) . . ?
C3 C2 C7 126.6(6) . . ?
C7 C2 U1 119.6(4) . . ?
C2 C3 U1 74.5(3) . . ?
C2 C3 C4 108.5(5) . . ?
C2 C3 C8 126.6(6) . . ?
C4 C3 U1 73.3(3) . . ?
C4 C3 C8 123.9(6) . . ?
C8 C3 U1 127.2(4) . . ?
C3 C4 U1 77.6(3) . . ?
C3 C4 C9 125.7(6) . . ?
C5 C4 U1 74.4(3) . . ?
C5 C4 C3 108.0(5) . . ?
C5 C4 C9 126.1(6) . . ?
C9 C4 U1 117.9(4) . . ?
C1 C5 U1 75.8(3) . . ?
C1 C5 C10 126.5(6) . . ?
C4 C5 U1 76.1(3) . . ?
C4 C5 C1 108.4(5) . . ?
C4 C5 C10 124.8(7) . . ?
C10 C5 U1 119.9(4) . . ?
C1 C6 H6A 109.5 . . ?
C1 C6 H6B 109.5 . . ?
C1 C6 H6C 109.5 . . ?
H6A C6 H6B 109.5 . . ?
H6A C6 H6C 109.5 . . ?
H6B C6 H6C 109.5 . . ?
C2 C7 H7A 109.5 . . ?
C2 C7 H7B 109.5 . . ?
C2 C7 H7C 109.5 . . ?
H7A C7 H7B 109.5 . . ?
H7A C7 H7C 109.5 . . ?
H7B C7 H7C 109.5 . . ?
C3 C8 H8A 109.5 . . ?
C3 C8 H8B 109.5 . . ?
C3 C8 H8C 109.5 . . ?
H8A C8 H8B 109.5 . . ?
H8A C8 H8C 109.5 . . ?
H8B C8 H8C 109.5 . . ?
C4 C9 H9A 109.5 . . ?
C4 C9 H9B 109.5 . . ?
C4 C9 H9C 109.5 . . ?
H9A C9 H9B 109.5 . . ?
H9A C9 H9C 109.5 . . ?
H9B C9 H9C 109.5 . . ?
C5 C10 H10A 109.5 . . ?
C5 C10 H10B 109.5 . . ?
C5 C10 H10C 109.5 . . ?
H10A C10 H10B 109.5 . . ?
H10A C10 H10C 109.5 . . ?
H10B C10 H10C 109.5 . . ?
C12 C11 Mo1 72.2(6) . . ?
C12 C11 C16 129.3(13) . . ?
C15 C11 Mo1 71.2(8) . . ?
C15 C11 C12 108.3(7) . . ?
C15 C11 C16 122.2(13) . . ?
C16 C11 Mo1 119.5(7) . . ?
C11 C12 Mo1 73.3(6) . . ?
C11 C12 C17 123.5(14) . . ?
C13 C12 Mo1 73.5(6) . . ?
C13 C12 C11 107.5(7) . . ?
C13 C12 C17 128.2(15) . . ?
C17 C12 Mo1 126.8(8) . . ?
C12 C13 Mo1 72.6(6) . . ?
C12 C13 C14 108.2(8) . . ?
C12 C13 C18 117.1(13) . . ?
C14 C13 Mo1 71.8(5) . . ?
C14 C13 C18 134.6(12) . . ?
C18 C13 Mo1 123.2(7) . . ?
C13 C14 Mo1 74.1(5) . . ?
C13 C14 C15 109.4(7) . . ?
C13 C14 C19 119.4(11) . . ?
C15 C14 Mo1 72.5(8) . . ?
C15 C14 C19 131.1(11) . . ?
C19 C14 Mo1 122.7(7) . . ?
C11 C15 Mo1 74.2(7) . . ?
C11 C15 C20 134.5(11) . . ?
C14 C15 Mo1 73.0(7) . . ?
C14 C15 C11 106.4(8) . . ?
C14 C15 C20 119.0(11) . . ?
C20 C15 Mo1 121.0(11) . . ?
C11 C16 H16A 109.5 . . ?
C11 C16 H16B 109.5 . . ?
C11 C16 H16C 109.5 . . ?
H16A C16 H16B 109.5 . . ?
H16A C16 H16C 109.5 . . ?
H16B C16 H16C 109.5 . . ?
C12 C17 H17A 109.5 . . ?
C12 C17 H17B 109.5 . . ?
C12 C17 H17C 109.5 . . ?
H17A C17 H17B 109.5 . . ?
H17A C17 H17C 109.5 . . ?
H17B C17 H17C 109.5 . . ?
C13 C18 H18A 109.5 . . ?
C13 C18 H18B 109.5 . . ?
C13 C18 H18C 109.5 . . ?
H18A C18 H18B 109.5 . . ?
H18A C18 H18C 109.5 . . ?
H18B C18 H18C 109.5 . . ?
C14 C19 H19A 109.5 . . ?
C14 C19 H19B 109.5 . . ?
C14 C19 H19C 109.5 . . ?
H19A C19 H19B 109.5 . . ?
H19A C19 H19C 109.5 . . ?
H19B C19 H19C 109.5 . . ?
C15 C20 H20A 109.5 . . ?
C15 C20 H20B 109.5 . . ?
C15 C20 H20C 109.5 . . ?
H20A C20 H20B 109.5 . . ?
H20A C20 H20C 109.5 . . ?
H20B C20 H20C 109.5 . . ?
C12A C11A Mo1 73.9(17) . . ?
C12A C11A C16A 135(3) . . ?
C15A C11A Mo1 68(3) . . ?
C15A C11A C12A 108.3(13) . . ?
C15A C11A C16A 116(3) . . ?
C16A C11A Mo1 125(2) . . ?
C11A C12A Mo1 73.5(17) . . ?
C11A C12A C17A 119(3) . . ?
C13A C12A Mo1 68.3(16) . . ?
C13A C12A C11A 106.5(12) . . ?
C13A C12A C17A 135(3) . . ?
C17A C12A Mo1 123.5(17) . . ?
C12A C13A Mo1 78.6(16) . . ?
C12A C13A C14A 110.1(12) . . ?
C12A C13A C18A 112(3) . . ?
C14A C13A Mo1 68.4(17) . . ?
C14A C13A C18A 137(3) . . ?
C18A C13A Mo1 115(2) . . ?
C13A C14A Mo1 76.5(18) . . ?
C13A C14A C19A 103(3) . . ?
C15A C14A Mo1 77(3) . . ?
C15A C14A C13A 106.2(12) . . ?
C15A C14A C19A 151(3) . . ?
C19A C14A Mo1 114.2(19) . . ?
C11A C15A Mo1 78(2) . . ?
C11A C15A C14A 108.8(13) . . ?
C11A C15A C20A 149(3) . . ?
C14A C15A Mo1 68(2) . . ?
C14A C15A C20A 102(3) . . ?
C20A C15A Mo1 114(3) . . ?
C11A C16A H16D 109.5 . . ?
C11A C16A H16E 109.5 . . ?
C11A C16A H16F 109.5 . . ?
H16D C16A H16E 109.5 . . ?
H16D C16A H16F 109.5 . . ?
H16E C16A H16F 109.5 . . ?
C12A C17A H17D 109.5 . . ?
C12A C17A H17E 109.5 . . ?
C12A C17A H17F 109.5 . . ?
H17D C17A H17E 109.5 . . ?
H17D C17A H17F 109.5 . . ?
H17E C17A H17F 109.5 . . ?
C13A C18A H18D 109.5 . . ?
C13A C18A H18E 109.5 . . ?
C13A C18A H18F 109.5 . . ?
H18D C18A H18E 109.5 . . ?
H18D C18A H18F 109.5 . . ?
H18E C18A H18F 109.5 . . ?
C14A C19A H19D 109.5 . . ?
C14A C19A H19E 109.5 . . ?
C14A C19A H19F 109.5 . . ?
H19D C19A H19E 109.5 . . ?
H19D C19A H19F 109.5 . . ?
H19E C19A H19F 109.5 . . ?
C15A C20A H20D 109.5 . . ?
C15A C20A H20E 109.5 . . ?
C15A C20A H20F 109.5 . . ?
H20D C20A H20E 109.5 . . ?
H20D C20A H20F 109.5 . . ?
H20E C20A H20F 109.5 . . ?

loop_
_geom_bond_atom_site_label_1
_geom_bond_atom_site_label_2
_geom_bond_distance
_geom_bond_site_symmetry_2
_geom_bond_publ_flag
U1 O1 2.112(3) 2_656 ?
U1 O1 2.112(3) . ?
U1 C1 2.763(5) . ?
U1 C1 2.763(5) 2_656 ?
U1 C2 2.796(5) 2_656 ?
U1 C2 2.796(5) . ?
U1 C3 2.822(5) 2_656 ?
U1 C3 2.822(5) . ?
U1 C4 2.768(5) . ?
U1 C4 2.768(5) 2_656 ?
U1 C5 2.747(5) 2_656 ?
U1 C5 2.747(5) . ?
Mo1 Mo1 2.4582(8) 2_656 ?
Mo1 O1 1.913(4) . ?
Mo1 O2 1.987(3) 2_656 ?
Mo1 O2 1.917(4) . ?
Mo1 C11 2.400(9) . ?
Mo1 C12 2.385(11) . ?
Mo1 C13 2.396(8) . ?
Mo1 C14 2.368(9) . ?
Mo1 C15 2.361(18) . ?
Mo1 C13A 2.38(3) . ?
Mo1 C14A 2.28(3) . ?
Mo1 C15A 2.38(6) . ?
C1 C2 1.423(8) . ?
C1 C5 1.410(9) . ?
C1 C6 1.496(8) . ?
C2 C3 1.403(8) . ?
C2 C7 1.507(8) . ?
C3 C4 1.405(8) . ?
C3 C8 1.508(8) . ?
C4 C5 1.404(9) . ?
C4 C9 1.505(8) . ?
C5 C10 1.502(8) . ?
C6 H6A 0.9800 . ?
C6 H6B 0.9800 . ?
C6 H6C 0.9800 . ?
C7 H7A 0.9800 . ?
C7 H7B 0.9800 . ?
C7 H7C 0.9800 . ?
C8 H8A 0.9800 . ?
C8 H8B 0.9800 . ?
C8 H8C 0.9800 . ?
C9 H9A 0.9800 . ?
C9 H9B 0.9800 . ?
C9 H9C 0.9800 . ?
C10 H10A 0.9800 . ?
C10 H10B 0.9800 . ?
C10 H10C 0.9800 . ?
C11 C12 1.421(11) . ?
C11 C15 1.417(11) . ?
C11 C16 1.485(14) . ?
C12 C13 1.393(10) . ?
C12 C17 1.514(13) . ?
C13 C14 1.398(10) . ?
C13 C18 1.514(14) . ?
C14 C15 1.404(11) . ?
C14 C19 1.507(13) . ?
C15 C20 1.495(13) . ?
C16 H16A 0.9800 . ?
C16 H16B 0.9800 . ?
C16 H16C 0.9800 . ?
C17 H17A 0.9800 . ?
C17 H17B 0.9800 . ?
C17 H17C 0.9800 . ?
C18 H18A 0.9800 . ?
C18 H18B 0.9800 . ?
C18 H18C 0.9800 . ?
C19 H19A 0.9800 . ?
C19 H19B 0.9800 . ?
C19 H19C 0.9800 . ?
C20 H20A 0.9800 . ?
C20 H20B 0.9800 . ?
C20 H20C 0.9800 . ?
C11A C12A 1.410(14) . ?
C11A C15A 1.406(14) . ?
C11A C16A 1.49(3) . ?
C12A C13A 1.402(14) . ?
C12A C17A 1.52(3) . ?
C13A C14A 1.409(14) . ?
C13A C18A 1.53(4) . ?
C14A C15A 1.407(14) . ?
C14A C19A 1.60(4) . ?
C15A C20A 1.58(3) . ?
C16A H16D 0.9800 . ?
C16A H16E 0.9800 . ?
C16A H16F 0.9800 . ?
C17A H17D 0.9800 . ?
C17A H17E 0.9800 . ?
C17A H17F 0.9800 . ?
C18A H18D 0.9800 . ?
C18A H18E 0.9800 . ?
C18A H18F 0.9800 . ?
C19A H19D 0.9800 . ?
C19A H19E 0.9800 . ?
C19A H19F 0.9800 . ?
C20A H20D 0.9800 . ?
C20A H20E 0.9800 . ?
C20A H20F 0.9800 . ?

loop_
_geom_torsion_atom_site_label_1
_geom_torsion_atom_site_label_2
_geom_torsion_atom_site_label_3
_geom_torsion_atom_site_label_4
_geom_torsion
_geom_torsion_site_symmetry_1
_geom_torsion_site_symmetry_2
_geom_torsion_site_symmetry_3
_geom_torsion_site_symmetry_4
_geom_torsion_publ_flag
U1 C1 C2 C3 69.8(4) . . . . ?
U1 C1 C2 C7 -115.2(6) . . . . ?
U1 C1 C5 C4 -69.8(4) . . . . ?
U1 C1 C5 C10 116.9(6) . . . . ?
U1 C2 C3 C4 66.0(4) . . . . ?
U1 C2 C3 C8 -125.1(6) . . . . ?
U1 C3 C4 C5 68.9(4) . . . . ?
U1 C3 C4 C9 -115.6(6) . . . . ?
U1 C4 C5 C1 69.6(4) . . . . ?
U1 C4 C5 C10 -117.0(6) . . . . ?
Mo1 C11 C12 C13 -66.0(7) . . . . ?
Mo1 C11 C12 C17 123.5(11) . . . . ?
Mo1 C11 C15 C14 66.4(10) . . . . ?
Mo1 C11 C15 C20 -118(2) . . . . ?
Mo1 C12 C13 C14 -63.4(7) . . . . ?
Mo1 C12 C13 C18 118.9(8) . . . . ?
Mo1 C13 C14 C15 -64.3(10) . . . . ?
Mo1 C13 C14 C19 119.0(10) . . . . ?
Mo1 C14 C15 C11 -67.2(10) . . . . ?
Mo1 C14 C15 C20 116.5(15) . . . . ?
Mo1 C11A C12A C13A -61(2) . . . . ?
Mo1 C11A C12A C17A 120(2) . . . . ?
Mo1 C11A C15A C14A 62(3) . . . . ?
Mo1 C11A C15A C20A -118(10) . . . . ?
Mo1 C12A C13A C14A -62(2) . . . . ?
Mo1 C12A C13A C18A 112(3) . . . . ?
Mo1 C13A C14A C15A -71(3) . . . . ?
Mo1 C13A C14A C19A 112(2) . . . . ?
Mo1 C14A C15A C11A -69(4) . . . . ?
Mo1 C14A C15A C20A 111(3) . . . . ?
C1 C2 C3 U1 -68.0(4) . . . . ?
C1 C2 C3 C4 -2.0(6) . . . . ?
C1 C2 C3 C8 167.0(6) . . . . ?
C2 C1 C5 U1 70.0(4) . . . . ?
C2 C1 C5 C4 0.2(6) . . . . ?
C2 C1 C5 C10 -173.1(5) . . . . ?
C2 C3 C4 U1 -66.8(4) . . . . ?
C2 C3 C4 C5 2.1(6) . . . . ?
C2 C3 C4 C9 177.7(6) . . . . ?
C3 C4 C5 U1 -71.0(4) . . . . ?
C3 C4 C5 C1 -1.4(6) . . . . ?
C3 C4 C5 C10 172.0(5) . . . . ?
C5 C1 C2 U1 -68.7(4) . . . . ?
C5 C1 C2 C3 1.1(6) . . . . ?
C5 C1 C2 C7 176.1(6) . . . . ?
C6 C1 C2 U1 113.8(5) . . . . ?
C6 C1 C2 C3 -176.4(5) . . . . ?
C6 C1 C2 C7 -1.5(9) . . . . ?
C6 C1 C5 U1 -112.4(5) . . . . ?
C6 C1 C5 C4 177.8(5) . . . . ?
C6 C1 C5 C10 4.5(9) . . . . ?
C7 C2 C3 U1 117.1(6) . . . . ?
C7 C2 C3 C4 -176.9(6) . . . . ?
C7 C2 C3 C8 -8.0(10) . . . . ?
C8 C3 C4 U1 123.9(5) . . . . ?
C8 C3 C4 C5 -167.2(5) . . . . ?
C8 C3 C4 C9 8.4(9) . . . . ?
C9 C4 C5 U1 113.4(6) . . . . ?
C9 C4 C5 C1 -177.0(6) . . . . ?
C9 C4 C5 C10 -3.5(9) . . . . ?
C11 C12 C13 Mo1 65.9(7) . . . . ?
C11 C12 C13 C14 2.4(11) . . . . ?
C11 C12 C13 C18 -175.2(9) . . . . ?
C12 C11 C15 Mo1 -63.0(8) . . . . ?
C12 C11 C15 C14 3.4(16) . . . . ?
C12 C11 C15 C20 178.8(18) . . . . ?
C12 C13 C14 Mo1 64.0(7) . . . . ?
C12 C13 C14 C15 -0.4(13) . . . . ?
C12 C13 C14 C19 -177.0(10) . . . . ?
C13 C14 C15 Mo1 65.4(7) . . . . ?
C13 C14 C15 C11 -1.9(15) . . . . ?
C13 C14 C15 C20 -178.2(13) . . . . ?
C15 C11 C12 Mo1 62.4(10) . . . . ?
C15 C11 C12 C13 -3.6(14) . . . . ?
C15 C11 C12 C17 -174.1(13) . . . . ?
C16 C11 C12 Mo1 -113.9(11) . . . . ?
C16 C11 C12 C13 -179.9(10) . . . . ?
C16 C11 C12 C17 9.6(18) . . . . ?
C16 C11 C15 Mo1 113.6(10) . . . . ?
C16 C11 C15 C14 180.0(10) . . . . ?
C16 C11 C15 C20 -5(3) . . . . ?
C17 C12 C13 Mo1 -124.2(12) . . . . ?
C17 C12 C13 C14 172.3(12) . . . . ?
C17 C12 C13 C18 -5.3(17) . . . . ?
C18 C13 C14 Mo1 -119.0(12) . . . . ?
C18 C13 C14 C15 176.7(13) . . . . ?
C18 C13 C14 C19 0.0(17) . . . . ?
C19 C14 C15 Mo1 -118.5(12) . . . . ?
C19 C14 C15 C11 174.3(12) . . . . ?
C19 C14 C15 C20 -2(2) . . . . ?
C11A C12A C13A Mo1 64(2) . . . . ?
C11A C12A C13A C14A 2(4) . . . . ?
C11A C12A C13A C18A 176(3) . . . . ?
C12A C11A C15A Mo1 -64(3) . . . . ?
C12A C11A C15A C14A -1(5) . . . . ?
C12A C11A C15A C20A 179(8) . . . . ?
C12A C13A C14A Mo1 68(2) . . . . ?
C12A C13A C14A C15A -3(4) . . . . ?
C12A C13A C14A C19A -179(3) . . . . ?
C13A C14A C15A Mo1 71(2) . . . . ?
C13A C14A C15A C11A 3(5) . . . . ?
C13A C14A C15A C20A -177(3) . . . . ?
C15A C11A C12A Mo1 60(3) . . . . ?
C15A C11A C12A C13A -1(5) . . . . ?
C15A C11A C12A C17A 180(3) . . . . ?
C16A C11A C12A Mo1 -123(4) . . . . ?
C16A C11A C12A C13A 176(3) . . . . ?
C16A C11A C12A C17A -4(6) . . . . ?
C16A C11A C15A Mo1 119(3) . . . . ?
C16A C11A C15A C14A -179(3) . . . . ?
C16A C11A C15A C20A 2(11) . . . . ?
C17A C12A C13A Mo1 -116(3) . . . . ?
C17A C12A C13A C14A -178(3) . . . . ?
C17A C12A C13A C18A -4(5) . . . . ?
C18A C13A C14A Mo1 -103(4) . . . . ?
C18A C13A C14A C15A -175(4) . . . . ?
C18A C13A C14A C19A 9(5) . . . . ?
C19A C14A C15A Mo1 -116(6) . . . . ?
C19A C14A C15A C11A 175(5) . . . . ?
C19A C14A C15A C20A -5(9) . . . . ?
